data_4339118
loop_
_publ_author_name
'Giessmann, Stephan'
'Blaurock, Steffen'
'Lorenz, Volker'
'Edelmann, Frank T.'

_publ_section_title
;
 Unusual inorganic ring systems of scandium and yttrium containing group
 13 Metals: coordination of monomeric Me(2)InOMe to yttrium.
;
_journal_issue 26
_journal_name_full 'Inorganic chemistry'
_journal_page_first 10956
_journal_page_last 10958
_journal_paper_doi 10.1021/ic701909m
_journal_volume 46
_journal_year 2007
_chemical_formula_sum 'C70 H86 Al Cl Li O11 Sc Si4'
_chemical_formula_weight 1330.08
_chemical_name_systematic
; 
 ? 
;
_space_group_IT_number 15
_symmetry_cell_setting monoclinic
_symmetry_space_group_name_Hall '-C 2yc'
_symmetry_space_group_name_H-M 'C 1 2/c 1'
_atom_sites_solution_hydrogens geom
_atom_sites_solution_primary direct
_atom_sites_solution_secondary difmap
_audit_creation_method SHELXL-97
_cell_angle_alpha 90.00
_cell_angle_beta 117.09(3)
_cell_angle_gamma 90.00
_cell_formula_units_Z 8
_cell_length_a 28.680(6)
_cell_length_b 22.212(4)
_cell_length_c 25.817(5)
_cell_measurement_reflns_used 2367
_cell_measurement_temperature 180(2)
_cell_measurement_theta_max 29.30
_cell_measurement_theta_min 2.04
_cell_volume 14642(6)
_computing_cell_refinement 'Stoe XAREA'
_computing_data_collection 'Stoe XAREA'
_computing_data_reduction 'Stoe XAREA'
_computing_molecular_graphics 'Bruker SHEXTL PLUS'
_computing_publication_material 'Bruker SHEXTL PLUS'
_computing_structure_refinement 'SHELXL-97 (Sheldrick, 1997)'
_computing_structure_solution 'SHELXS-97 (Sheldrick, 1990)'
_diffrn_ambient_temperature 180(2)
_diffrn_measured_fraction_theta_full 0.989
_diffrn_measured_fraction_theta_max 0.989
_diffrn_measurement_device_type 'Stoe IPDS 2T'
_diffrn_measurement_method omega-scans
_diffrn_radiation_monochromator graphite
_diffrn_radiation_source 'fine-focus sealed tube'
_diffrn_radiation_type MoK\a
_diffrn_radiation_wavelength 0.71073
_diffrn_reflns_av_R_equivalents 0.1505
_diffrn_reflns_av_sigmaI/netI 0.2822
_diffrn_reflns_limit_h_max 34
_diffrn_reflns_limit_h_min -39
_diffrn_reflns_limit_k_max 30
_diffrn_reflns_limit_k_min 0
_diffrn_reflns_limit_l_max 35
_diffrn_reflns_limit_l_min 0
_diffrn_reflns_number 62950
_diffrn_reflns_theta_full 29.30
_diffrn_reflns_theta_max 29.30
_diffrn_reflns_theta_min 2.04
_exptl_absorpt_coefficient_mu 0.269
_exptl_absorpt_correction_T_max 0.9481
_exptl_absorpt_correction_T_min 0.9000
_exptl_absorpt_correction_type sphere
_exptl_absorpt_process_details 'XRED32 (Stoe, 2002)'
_exptl_crystal_colour colorless
_exptl_crystal_density_diffrn 1.207
_exptl_crystal_density_method 'not measured'
_exptl_crystal_description prism
_exptl_crystal_F_000 5632
_exptl_crystal_size_max 0.40
_exptl_crystal_size_mid 0.20
_exptl_crystal_size_min 0.20
_refine_diff_density_max 1.583
_refine_diff_density_min -0.352
_refine_diff_density_rms 0.090
_refine_ls_extinction_method none
_refine_ls_goodness_of_fit_ref 0.725
_refine_ls_hydrogen_treatment constr
_refine_ls_matrix_type full
_refine_ls_number_parameters 802
_refine_ls_number_reflns 19787
_refine_ls_number_restraints 0
_refine_ls_restrained_S_all 0.725
_refine_ls_R_factor_all 0.1652
_refine_ls_R_factor_gt 0.0597
_refine_ls_shift/su_max 3.908
_refine_ls_shift/su_mean 0.100
_refine_ls_structure_factor_coef Fsqd
_refine_ls_weighting_details 'calc w=1/[\s^2^(Fo^2^)+(0.0717P)^2^+0.0000P] where P=(Fo^2^+2Fc^2^)/3'
_refine_ls_weighting_scheme calc
_refine_ls_wR_factor_gt 0.1460
_refine_ls_wR_factor_ref 0.1719
_reflns_number_gt 6653
_reflns_number_total 19787
_reflns_threshold_expression >2sigma(I)
_cod_data_source_file ic701909m-file003.cif
_cod_data_source_block ip2_200
_cod_original_cell_volume 14643(5)
_cod_original_sg_symbol_H-M C2/c
_cod_database_code 4339118

loop_
_symmetry_equiv_pos_as_xyz
'x, y, z'
'-x, y, -z+1/2'
'x+1/2, y+1/2, z'
'-x+1/2, y+1/2, -z+1/2'
'-x, -y, -z'
'x, -y, z-1/2'
'-x+1/2, -y+1/2, -z'
'x+1/2, -y+1/2, z-1/2'

loop_
_atom_site_label
_atom_site_type_symbol
_atom_site_fract_x
_atom_site_fract_y
_atom_site_fract_z
_atom_site_U_iso_or_equiv
_atom_site_adp_type
_atom_site_occupancy
_atom_site_symmetry_multiplicity
_atom_site_calc_flag
_atom_site_refinement_flags
Sc1 Sc 0.25324(3) 0.06995(3) 0.15028(3) 0.02338(16) Uani 1 1 d .
Cl1 Cl 0.25426(4) -0.03453(4) 0.17916(5) 0.0333(2) Uani 1 1 d .
Si1 Si 0.36601(5) 0.04764(5) 0.13772(5) 0.0275(3) Uani 1 1 d .
Si2 Si 0.37319(5) 0.09824(5) 0.25204(5) 0.0273(2) Uani 1 1 d .
Si3 Si 0.13518(5) 0.10104(5) 0.13723(5) 0.0279(3) Uani 1 1 d .
Si4 Si 0.13563(5) 0.04913(5) 0.02812(5) 0.0280(3) Uani 1 1 d .
Al1 Al 0.24885(5) 0.03809(5) 0.03346(5) 0.0284(3) Uani 1 1 d .
C1 C 0.2476(2) -0.0443(2) 0.0059(2) 0.0467(12) Uani 1 1 d .
H1A H 0.2463 -0.0432 -0.0319 0.070 Uiso 1 1 calc R
H1B H 0.2173 -0.0648 0.0036 0.070 Uiso 1 1 calc R
H1C H 0.2786 -0.0651 0.0325 0.070 Uiso 1 1 calc R
C2 C 0.2462(2) 0.1042(2) -0.01826(19) 0.0393(11) Uani 1 1 d .
H2A H 0.2450 0.0879 -0.0533 0.059 Uiso 1 1 calc R
H2B H 0.2768 0.1289 0.0009 0.059 Uiso 1 1 calc R
H2C H 0.2154 0.1280 -0.0277 0.059 Uiso 1 1 calc R
O1 O 0.30181(11) 0.04881(12) 0.10754(11) 0.0263(6) Uani 1 1 d .
O2 O 0.38741(11) 0.08542(12) 0.19852(12) 0.0307(6) Uani 1 1 d .
O3 O 0.31027(10) 0.09839(12) 0.22738(11) 0.0266(6) Uani 1 1 d .
O4 O 0.19828(11) 0.09965(12) 0.17252(11) 0.0284(6) Uani 1 1 d .
O5 O 0.11796(11) 0.09086(12) 0.06790(12) 0.0295(6) Uani 1 1 d .
O6 O 0.19978(11) 0.04933(11) 0.05972(11) 0.0259(6) Uani 1 1 d .
O7 O 0.25397(11) 0.16453(12) 0.11723(12) 0.0303(6) Uani 1 1 d .
C3 C 0.30019(18) 0.19928(19) 0.1255(2) 0.0412(11) Uani 1 1 d .
H3A H 0.3230 0.2049 0.1667 0.049 Uiso 1 1 calc R
H3B H 0.3196 0.1780 0.1088 0.049 Uiso 1 1 calc R
C4 C 0.2828(2) 0.2573(3) 0.0972(3) 0.073(2) Uani 1 1 d .
H4A H 0.2918 0.2614 0.0654 0.088 Uiso 1 1 calc R
H4B H 0.2995 0.2897 0.1247 0.088 Uiso 1 1 calc R
C5 C 0.2251(2) 0.2602(2) 0.0748(3) 0.0685(18) Uani 1 1 d .
H5A H 0.2161 0.2891 0.0970 0.082 Uiso 1 1 calc R
H5B H 0.2084 0.2726 0.0343 0.082 Uiso 1 1 calc R
C6 C 0.20752(19) 0.1995(2) 0.0808(2) 0.0429(12) Uani 1 1 d .
H6A H 0.1842 0.2017 0.0986 0.051 Uiso 1 1 calc R
H6B H 0.1888 0.1807 0.0429 0.051 Uiso 1 1 calc R
C11 C 0.39205(18) -0.03053(19) 0.15137(19) 0.0328(10) Uani 1 1 d .
C12 C 0.36296(19) -0.0807(2) 0.1507(2) 0.0413(11) Uani 1 1 d .
H12A H 0.3280 -0.0760 0.1421 0.050 Uiso 1 1 calc R
C13 C 0.3851(2) -0.1376(2) 0.1625(2) 0.0565(15) Uani 1 1 d .
H13A H 0.3649 -0.1708 0.1614 0.068 Uiso 1 1 calc R
C14 C 0.4376(3) -0.1447(3) 0.1761(3) 0.0720(19) Uani 1 1 d .
H14A H 0.4526 -0.1828 0.1844 0.086 Uiso 1 1 calc R
C15 C 0.4671(3) -0.0959(3) 0.1772(3) 0.079(2) Uani 1 1 d .
H15A H 0.5022 -0.1009 0.1863 0.095 Uiso 1 1 calc R
C16 C 0.4447(2) -0.0388(2) 0.1647(3) 0.0547(14) Uani 1 1 d .
H16A H 0.4649 -0.0058 0.1652 0.066 Uiso 1 1 calc R
C17 C 0.38976(17) 0.08571(19) 0.08976(19) 0.0334(10) Uani 1 1 d .
C18 C 0.37914(19) 0.0599(2) 0.0362(2) 0.0438(12) Uani 1 1 d .
H18A H 0.3616 0.0232 0.0262 0.053 Uiso 1 1 calc R
C19 C 0.3936(2) 0.0866(3) -0.0019(2) 0.0536(14) Uani 1 1 d .
H19A H 0.3851 0.0686 -0.0377 0.064 Uiso 1 1 calc R
C110 C 0.4211(2) 0.1406(3) 0.0125(3) 0.0608(16) Uani 1 1 d .
H11A H 0.4312 0.1588 -0.0132 0.073 Uiso 1 1 calc R
C111 C 0.4329(2) 0.1667(3) 0.0650(3) 0.0618(16) Uani 1 1 d .
H11B H 0.4516 0.2026 0.0752 0.074 Uiso 1 1 calc R
C112 C 0.4173(2) 0.1401(2) 0.1034(2) 0.0446(12) Uani 1 1 d .
H11C H 0.4254 0.1588 0.1387 0.054 Uiso 1 1 calc R
C21 C 0.40224(17) 0.17331(19) 0.28285(18) 0.0313(9) Uani 1 1 d .
C22 C 0.44193(19) 0.1991(2) 0.2735(2) 0.0454(12) Uani 1 1 d .
H22A H 0.4526 0.1801 0.2486 0.054 Uiso 1 1 calc R
C23 C 0.4659(2) 0.2521(2) 0.3001(2) 0.0541(14) Uani 1 1 d .
H23A H 0.4924 0.2682 0.2931 0.065 Uiso 1 1 calc R
C24 C 0.4509(2) 0.2808(2) 0.3366(3) 0.0566(15) Uani 1 1 d .
H24A H 0.4672 0.3165 0.3546 0.068 Uiso 1 1 calc R
C25 C 0.4118(2) 0.2571(3) 0.3467(3) 0.077(2) Uani 1 1 d .
H25A H 0.4011 0.2766 0.3714 0.092 Uiso 1 1 calc R
C26 C 0.3883(2) 0.2031(3) 0.3197(3) 0.0656(18) Uani 1 1 d .
H26A H 0.3620 0.1869 0.3272 0.079 Uiso 1 1 calc R
C27 C 0.40490(17) 0.0398(2) 0.30974(18) 0.0325(9) Uani 1 1 d .
C28 C 0.44798(19) 0.0519(2) 0.3625(2) 0.0457(12) Uani 1 1 d .
H28A H 0.4624 0.0903 0.3693 0.055 Uiso 1 1 calc R
C29 C 0.4701(2) 0.0084(3) 0.4051(2) 0.0599(15) Uani 1 1 d .
H29A H 0.4990 0.0176 0.4402 0.072 Uiso 1 1 calc R
C210 C 0.4491(2) -0.0487(3) 0.3955(2) 0.0593(16) Uani 1 1 d .
H21A H 0.4635 -0.0780 0.4243 0.071 Uiso 1 1 calc R
C211 C 0.4070(2) -0.0625(2) 0.3438(3) 0.0590(15) Uani 1 1 d .
H21B H 0.3928 -0.1011 0.3371 0.071 Uiso 1 1 calc R
C212 C 0.3857(2) -0.0187(2) 0.3014(2) 0.0499(13) Uani 1 1 d .
H21C H 0.3575 -0.0288 0.2661 0.060 Uiso 1 1 calc R
C31 C 0.10597(18) 0.1750(2) 0.1412(2) 0.0390(11) Uani 1 1 d .
C32 C 0.0713(2) 0.2058(2) 0.0906(3) 0.0522(14) Uani 1 1 d .
H32A H 0.0657 0.1911 0.0545 0.063 Uiso 1 1 calc R
C33 C 0.0458(3) 0.2568(3) 0.0933(4) 0.0718(19) Uani 1 1 d .
H33A H 0.0227 0.2757 0.0591 0.086 Uiso 1 1 calc R
C34 C 0.0537(3) 0.2804(3) 0.1454(5) 0.086(3) Uani 1 1 d .
H34A H 0.0360 0.3150 0.1466 0.103 Uiso 1 1 calc R
C35 C 0.0879(3) 0.2529(4) 0.1959(4) 0.090(3) Uani 1 1 d .
H35A H 0.0942 0.2695 0.2315 0.108 Uiso 1 1 calc R
C36 C 0.1141(2) 0.1989(3) 0.1943(3) 0.0691(18) Uani 1 1 d .
H36A H 0.1366 0.1797 0.2287 0.083 Uiso 1 1 calc R
C37 C 0.10436(17) 0.0409(2) 0.16206(18) 0.0323(9) Uani 1 1 d .
C38 C 0.0581(2) 0.0510(2) 0.1654(2) 0.0520(13) Uani 1 1 d .
H38A H 0.0433 0.0892 0.1573 0.062 Uiso 1 1 calc R
C39 C 0.0331(2) 0.0056(3) 0.1806(3) 0.0623(16) Uani 1 1 d .
H39A H 0.0024 0.0138 0.1830 0.075 Uiso 1 1 calc R
C310 C 0.0537(2) -0.0507(3) 0.1917(2) 0.0549(14) Uani 1 1 d .
H31A H 0.0373 -0.0813 0.2018 0.066 Uiso 1 1 calc R
C311 C 0.0995(2) -0.0621(2) 0.1880(3) 0.0662(17) Uani 1 1 d .
H31B H 0.1132 -0.1008 0.1948 0.079 Uiso 1 1 calc R
C312 C 0.1249(2) -0.0172(2) 0.1743(3) 0.0543(14) Uani 1 1 d .
H31C H 0.1562 -0.0257 0.1732 0.065 Uiso 1 1 calc R
C41 C 0.11079(16) 0.08356(19) -0.04590(18) 0.0306(9) Uani 1 1 d .
C42 C 0.10844(19) 0.0484(2) -0.09202(19) 0.0400(11) Uani 1 1 d .
H42A H 0.1152 0.0074 -0.0865 0.048 Uiso 1 1 calc R
C43 C 0.0963(2) 0.0735(2) -0.1457(2) 0.0461(12) Uani 1 1 d .
H43A H 0.0946 0.0493 -0.1759 0.055 Uiso 1 1 calc R
C44 C 0.08664(19) 0.1340(3) -0.1544(2) 0.0496(13) Uani 1 1 d .
H44A H 0.0790 0.1510 -0.1903 0.059 Uiso 1 1 calc R
C45 C 0.08816(19) 0.1698(2) -0.1103(2) 0.0483(13) Uani 1 1 d .
H45A H 0.0817 0.2109 -0.1164 0.058 Uiso 1 1 calc R
C46 C 0.09924(18) 0.1450(2) -0.0567(2) 0.0390(11) Uani 1 1 d .
H46A H 0.0990 0.1694 -0.0276 0.047 Uiso 1 1 calc R
C47 C 0.10860(17) -0.02777(18) 0.02218(18) 0.0316(10) Uani 1 1 d .
C48 C 0.13894(19) -0.0787(2) 0.0481(2) 0.0413(11) Uani 1 1 d .
H48A H 0.1752 -0.0749 0.0678 0.050 Uiso 1 1 calc R
C49 C 0.1166(2) -0.1342(2) 0.0454(2) 0.0496(13) Uani 1 1 d .
H49A H 0.1377 -0.1676 0.0625 0.060 Uiso 1 1 calc R
C410 C 0.0623(2) -0.1403(2) 0.0170(2) 0.0545(14) Uani 1 1 d .
H41A H 0.0469 -0.1776 0.0155 0.065 Uiso 1 1 calc R
C411 C 0.0316(2) -0.0908(2) -0.0088(3) 0.0568(15) Uani 1 1 d .
H41B H -0.0046 -0.0946 -0.0277 0.068 Uiso 1 1 calc R
C412 C 0.05444(19) -0.0360(2) -0.0066(2) 0.0462(12) Uani 1 1 d .
H41C H 0.0331 -0.0032 -0.0249 0.055 Uiso 1 1 calc R
Li1 Li 0.2550(4) 0.1223(4) 0.2523(3) 0.0427(19) Uani 1 1 d .
O1L O 0.25522(16) 0.07334(18) 0.31477(15) 0.0578(10) Uani 1 1 d .
C1L C 0.2138(3) 0.0690(4) 0.3296(4) 0.106(3) Uani 1 1 d .
H1LA H 0.1816 0.0839 0.2981 0.127 Uiso 1 1 calc R
H1LB H 0.2215 0.0926 0.3642 0.127 Uiso 1 1 calc R
C2L C 0.2086(4) 0.0050(5) 0.3403(4) 0.119(4) Uani 1 1 d .
H2LA H 0.2026 0.0001 0.3741 0.143 Uiso 1 1 calc R
H2LB H 0.1798 -0.0131 0.3069 0.143 Uiso 1 1 calc R
C3L C 0.2563(7) -0.0212(5) 0.3499(8) 0.252(10) Uani 1 1 d .
H3LA H 0.2760 -0.0318 0.3907 0.303 Uiso 1 1 calc R
H3LB H 0.2495 -0.0579 0.3272 0.303 Uiso 1 1 calc R
C4L C 0.2861(4) 0.0177(4) 0.3345(4) 0.108(3) Uani 1 1 d .
H4LA H 0.2921 0.0005 0.3036 0.130 Uiso 1 1 calc R
H4LB H 0.3196 0.0257 0.3677 0.130 Uiso 1 1 calc R
O2L O 0.25224(15) 0.20467(15) 0.27456(14) 0.0511(9) Uani 1 1 d .
C5L C 0.2525(3) 0.2300(3) 0.3256(3) 0.0747(19) Uani 1 1 d .
H5LA H 0.2852 0.2206 0.3596 0.090 Uiso 1 1 calc R
H5LB H 0.2239 0.2137 0.3314 0.090 Uiso 1 1 calc R
C6L C 0.2467(4) 0.2954(3) 0.3171(4) 0.104(3) Uani 1 1 d .
H6LA H 0.2136 0.3084 0.3151 0.125 Uiso 1 1 calc R
H6LB H 0.2748 0.3160 0.3494 0.125 Uiso 1 1 calc R
C7L C 0.2484(6) 0.3094(4) 0.2651(5) 0.165(5) Uani 1 1 d .
H7LA H 0.2797 0.3325 0.2731 0.198 Uiso 1 1 calc R
H7LB H 0.2181 0.3331 0.2401 0.198 Uiso 1 1 calc R
C8L C 0.2489(3) 0.2531(3) 0.2369(3) 0.078(2) Uani 1 1 d .
H8LA H 0.2171 0.2495 0.2004 0.094 Uiso 1 1 calc R
H8LB H 0.2786 0.2521 0.2286 0.094 Uiso 1 1 calc R
O3L O 0.0919(6) 0.6953(4) 0.0277(5) 0.257(6) Uani 1 1 d .
C9L C 0.0635(6) 0.6418(6) 0.0182(9) 0.223(9) Uani 1 1 d .
H9L1 H 0.0587 0.6320 0.0521 0.268 Uiso 1 1 calc R
H9L2 H 0.0292 0.6463 -0.0149 0.268 Uiso 1 1 calc R
C10L C 0.0911(7) 0.5965(6) 0.0076(9) 0.229(9) Uani 1 1 d .
H10A H 0.0992 0.5640 0.0355 0.275 Uiso 1 1 calc R
H10B H 0.0717 0.5806 -0.0314 0.275 Uiso 1 1 calc R
C11L C 0.1322(8) 0.6236(8) 0.0138(12) 0.345(16) Uani 1 1 d .
H11D H 0.1475 0.6042 -0.0084 0.414 Uiso 1 1 calc R
H11E H 0.1580 0.6253 0.0544 0.414 Uiso 1 1 calc R
C12L C 0.1117(9) 0.6862(8) -0.0098(7) 0.264(11) Uani 1 1 d .
H12B H 0.1394 0.7144 -0.0046 0.317 Uiso 1 1 calc R
H12C H 0.0851 0.6857 -0.0501 0.317 Uiso 1 1 calc R
O4L O 0.0967(6) 0.1053(5) 0.3382(7) 0.280(7) Uani 1 1 d .
C13L C 0.0867(7) 0.1262(6) 0.3860(6) 0.193(6) Uani 1 1 d .
H13B H 0.0623 0.0996 0.3911 0.231 Uiso 1 1 calc R
H13C H 0.1190 0.1276 0.4220 0.231 Uiso 1 1 calc R
C14L C 0.0661(7) 0.1817(6) 0.3706(6) 0.204(7) Uani 1 1 d .
H14B H 0.0900 0.2130 0.3941 0.245 Uiso 1 1 calc R
H14C H 0.0328 0.1857 0.3713 0.245 Uiso 1 1 calc R
C15L C 0.0604(10) 0.1800(13) 0.3103(8) 0.348(15) Uani 1 1 d .
H15B H 0.0469 0.2170 0.2885 0.417 Uiso 1 1 calc R
H15C H 0.0416 0.1452 0.2879 0.417 Uiso 1 1 calc R
C16L C 0.1216(10) 0.1739(14) 0.3386(14) 0.46(2) Uani 1 1 d .
H16B H 0.1413 0.1926 0.3763 0.557 Uiso 1 1 calc R
H16C H 0.1375 0.1795 0.3128 0.557 Uiso 1 1 calc R

loop_
_atom_site_aniso_label
_atom_site_aniso_U_11
_atom_site_aniso_U_22
_atom_site_aniso_U_33
_atom_site_aniso_U_23
_atom_site_aniso_U_13
_atom_site_aniso_U_12
Sc1 0.0264(4) 0.0195(3) 0.0262(4) -0.0009(3) 0.0137(3) -0.0008(3)
Cl1 0.0382(6) 0.0221(5) 0.0397(6) 0.0040(4) 0.0178(5) -0.0016(4)
Si1 0.0305(6) 0.0233(6) 0.0336(6) 0.0005(5) 0.0188(5) 0.0016(5)
Si2 0.0284(6) 0.0254(6) 0.0278(6) -0.0007(5) 0.0125(5) -0.0009(5)
Si3 0.0279(6) 0.0241(6) 0.0352(6) -0.0024(5) 0.0173(5) -0.0004(5)
Si4 0.0299(7) 0.0227(6) 0.0295(6) 0.0000(5) 0.0119(5) -0.0018(5)
Al1 0.0363(7) 0.0237(6) 0.0281(6) -0.0012(5) 0.0171(6) -0.0009(5)
C1 0.056(3) 0.036(3) 0.048(3) -0.006(2) 0.023(3) 0.005(2)
C2 0.048(3) 0.037(3) 0.036(2) 0.003(2) 0.022(2) -0.002(2)
O1 0.0306(16) 0.0212(14) 0.0310(14) -0.0013(11) 0.0174(13) -0.0015(11)
O2 0.0296(16) 0.0311(16) 0.0334(15) 0.0000(13) 0.0161(13) 0.0019(13)
O3 0.0276(15) 0.0255(14) 0.0278(14) -0.0027(12) 0.0135(12) -0.0025(12)
O4 0.0309(16) 0.0245(14) 0.0314(15) -0.0002(12) 0.0155(13) 0.0015(12)
O5 0.0268(15) 0.0269(15) 0.0336(15) 0.0004(12) 0.0127(13) 0.0026(12)
O6 0.0308(16) 0.0205(14) 0.0256(14) -0.0024(11) 0.0122(12) -0.0012(11)
O7 0.0288(16) 0.0207(14) 0.0396(16) 0.0053(12) 0.0140(14) -0.0001(12)
C3 0.038(3) 0.027(2) 0.057(3) 0.006(2) 0.020(2) -0.006(2)
C4 0.036(3) 0.047(3) 0.111(5) 0.036(3) 0.011(3) -0.004(3)
C5 0.051(4) 0.038(3) 0.116(5) 0.035(3) 0.037(4) 0.005(3)
C6 0.038(3) 0.028(2) 0.054(3) 0.010(2) 0.013(2) 0.004(2)
C11 0.038(3) 0.027(2) 0.041(2) 0.0024(19) 0.025(2) 0.0062(19)
C12 0.042(3) 0.034(3) 0.054(3) 0.003(2) 0.027(2) 0.007(2)
C13 0.074(4) 0.030(3) 0.076(4) 0.008(3) 0.043(3) 0.008(3)
C14 0.084(5) 0.042(3) 0.108(5) 0.015(3) 0.059(4) 0.031(3)
C15 0.057(4) 0.056(4) 0.143(6) 0.026(4) 0.062(4) 0.025(3)
C16 0.051(3) 0.040(3) 0.089(4) 0.009(3) 0.045(3) 0.006(2)
C17 0.032(2) 0.032(2) 0.040(2) 0.0047(19) 0.020(2) 0.0057(18)
C18 0.047(3) 0.044(3) 0.050(3) -0.009(2) 0.030(2) -0.010(2)
C19 0.062(4) 0.069(4) 0.045(3) -0.004(3) 0.037(3) -0.009(3)
C110 0.075(4) 0.064(4) 0.067(4) 0.020(3) 0.052(3) 0.004(3)
C111 0.081(4) 0.046(3) 0.083(4) -0.004(3) 0.058(4) -0.018(3)
C112 0.055(3) 0.039(3) 0.052(3) -0.006(2) 0.035(3) -0.009(2)
C21 0.028(2) 0.030(2) 0.033(2) -0.0008(18) 0.0111(19) 0.0002(18)
C22 0.044(3) 0.052(3) 0.038(3) -0.011(2) 0.017(2) -0.017(2)
C23 0.055(3) 0.050(3) 0.049(3) -0.007(3) 0.017(3) -0.027(3)
C24 0.041(3) 0.031(3) 0.073(4) -0.009(3) 0.004(3) -0.009(2)
C25 0.060(4) 0.067(4) 0.111(5) -0.060(4) 0.046(4) -0.020(3)
C26 0.051(4) 0.062(4) 0.097(5) -0.045(3) 0.046(3) -0.024(3)
C27 0.030(2) 0.034(2) 0.037(2) 0.004(2) 0.018(2) 0.0019(19)
C28 0.038(3) 0.049(3) 0.041(3) 0.005(2) 0.010(2) 0.001(2)
C29 0.049(3) 0.072(4) 0.044(3) 0.016(3) 0.008(3) 0.013(3)
C210 0.051(3) 0.068(4) 0.061(4) 0.034(3) 0.027(3) 0.025(3)
C211 0.052(3) 0.038(3) 0.083(4) 0.019(3) 0.027(3) 0.007(3)
C212 0.041(3) 0.039(3) 0.054(3) 0.010(2) 0.008(3) 0.001(2)
C31 0.032(3) 0.029(2) 0.063(3) -0.008(2) 0.028(2) -0.0034(19)
C32 0.051(3) 0.031(3) 0.086(4) 0.009(3) 0.041(3) 0.008(2)
C33 0.066(4) 0.036(3) 0.129(6) 0.015(4) 0.057(4) 0.015(3)
C34 0.058(4) 0.038(3) 0.178(8) -0.015(5) 0.067(5) 0.002(3)
C35 0.075(5) 0.087(5) 0.117(6) -0.070(5) 0.052(5) -0.017(4)
C36 0.057(4) 0.066(4) 0.076(4) -0.032(3) 0.023(3) 0.008(3)
C37 0.032(2) 0.036(2) 0.032(2) -0.0051(19) 0.0168(19) -0.0061(19)
C38 0.049(3) 0.040(3) 0.079(4) 0.011(3) 0.040(3) 0.000(2)
C39 0.049(3) 0.065(4) 0.088(4) 0.002(3) 0.045(3) -0.008(3)
C310 0.060(4) 0.055(3) 0.064(3) -0.002(3) 0.041(3) -0.024(3)
C311 0.074(4) 0.032(3) 0.108(5) 0.006(3) 0.054(4) -0.002(3)
C312 0.047(3) 0.038(3) 0.094(4) 0.009(3) 0.046(3) 0.000(2)
C41 0.023(2) 0.031(2) 0.035(2) 0.0012(18) 0.0102(18) -0.0019(17)
C42 0.049(3) 0.032(2) 0.039(2) -0.002(2) 0.019(2) -0.002(2)
C43 0.048(3) 0.056(3) 0.033(2) -0.003(2) 0.017(2) -0.001(3)
C44 0.041(3) 0.064(4) 0.035(3) 0.018(3) 0.009(2) 0.001(3)
C45 0.040(3) 0.046(3) 0.044(3) 0.015(2) 0.007(2) 0.005(2)
C46 0.033(3) 0.039(3) 0.035(2) 0.000(2) 0.006(2) 0.002(2)
C47 0.036(3) 0.025(2) 0.032(2) -0.0024(18) 0.014(2) -0.0057(18)
C48 0.039(3) 0.032(2) 0.045(3) 0.003(2) 0.012(2) -0.002(2)
C49 0.055(3) 0.029(3) 0.053(3) 0.006(2) 0.015(3) -0.003(2)
C410 0.053(4) 0.037(3) 0.063(3) 0.002(3) 0.018(3) -0.020(3)
C411 0.032(3) 0.044(3) 0.080(4) 0.003(3) 0.014(3) -0.013(2)
C412 0.034(3) 0.037(3) 0.061(3) 0.005(2) 0.017(2) -0.003(2)
Li1 0.058(5) 0.040(4) 0.035(4) -0.010(3) 0.025(4) -0.004(4)
O1L 0.072(3) 0.061(2) 0.052(2) 0.0097(19) 0.039(2) 0.005(2)
C1L 0.081(5) 0.150(8) 0.109(6) 0.059(6) 0.063(5) 0.027(5)
C2L 0.128(8) 0.148(9) 0.081(5) 0.000(6) 0.049(5) -0.067(7)
C3L 0.41(2) 0.120(9) 0.44(2) 0.169(13) 0.37(2) 0.134(13)
C4L 0.129(7) 0.107(7) 0.109(6) 0.034(5) 0.072(6) 0.045(6)
O2L 0.075(3) 0.0402(19) 0.048(2) -0.0158(16) 0.037(2) -0.0063(18)
C5L 0.109(6) 0.069(4) 0.058(4) -0.022(3) 0.048(4) -0.002(4)
C6L 0.169(8) 0.053(4) 0.108(6) -0.030(4) 0.080(6) 0.005(5)
C7L 0.354(18) 0.053(5) 0.157(9) -0.020(6) 0.176(12) -0.015(8)
C8L 0.122(6) 0.057(4) 0.068(4) -0.012(3) 0.053(4) -0.011(4)
O3L 0.51(2) 0.109(7) 0.222(10) -0.014(7) 0.228(13) 0.032(10)
C9L 0.218(16) 0.094(9) 0.46(3) -0.003(13) 0.245(19) 0.011(9)
C10L 0.178(15) 0.126(12) 0.40(3) -0.125(14) 0.149(18) -0.057(12)
C11L 0.180(18) 0.148(16) 0.66(5) -0.07(2) 0.15(2) 0.084(13)
C12L 0.49(3) 0.203(16) 0.229(17) 0.079(13) 0.28(2) 0.077(19)
O4L 0.40(2) 0.174(10) 0.404(19) -0.074(11) 0.304(18) -0.005(11)
C13L 0.307(19) 0.133(11) 0.198(13) 0.054(10) 0.167(14) 0.088(12)
C14L 0.36(2) 0.110(9) 0.202(14) 0.029(9) 0.180(15) 0.088(12)
C15L 0.52(4) 0.35(4) 0.128(13) 0.113(17) 0.113(19) 0.14(3)
C16L 0.45(3) 0.45(4) 0.76(5) 0.40(4) 0.51(4) 0.21(3)

loop_
_atom_type_symbol
_atom_type_description
_atom_type_scat_dispersion_real
_atom_type_scat_dispersion_imag
_atom_type_scat_source
C C 0.0033 0.0016 'International Tables Vol C Tables 4.2.6.8 and 6.1.1.4'
H H 0.0000 0.0000 'International Tables Vol C Tables 4.2.6.8 and 6.1.1.4'
O O 0.0106 0.0060 'International Tables Vol C Tables 4.2.6.8 and 6.1.1.4'
Al Al 0.0645 0.0514 'International Tables Vol C Tables 4.2.6.8 and 6.1.1.4'
Si Si 0.0817 0.0704 'International Tables Vol C Tables 4.2.6.8 and 6.1.1.4'
Cl Cl 0.1484 0.1585 'International Tables Vol C Tables 4.2.6.8 and 6.1.1.4'
Sc Sc 0.2519 0.3716 'International Tables Vol C Tables 4.2.6.8 and 6.1.1.4'
Li Li -0.0003 0.0001 'International Tables Vol C Tables 4.2.6.8 and 6.1.1.4'

loop_
_geom_angle_atom_site_label_1
_geom_angle_atom_site_label_2
_geom_angle_atom_site_label_3
_geom_angle
O4 Sc1 O3 90.25(11)
O4 Sc1 O6 96.58(11)
O3 Sc1 O6 168.84(11)
O4 Sc1 O1 166.79(11)
O3 Sc1 O1 98.55(11)
O6 Sc1 O1 73.29(10)
O4 Sc1 O7 86.94(11)
O3 Sc1 O7 86.51(11)
O6 Sc1 O7 85.06(10)
O1 Sc1 O7 83.80(10)
O4 Sc1 Cl1 97.26(9)
O3 Sc1 Cl1 96.03(9)
O6 Sc1 Cl1 91.87(8)
O1 Sc1 Cl1 91.63(8)
O7 Sc1 Cl1 175.07(8)
O4 Sc1 Li1 45.0(2)
O3 Sc1 Li1 45.4(2)
O6 Sc1 Li1 141.4(2)
O1 Sc1 Li1 143.6(2)
O7 Sc1 Li1 88.32(18)
Cl1 Sc1 Li1 96.48(17)
O4 Sc1 Al1 132.26(9)
O3 Sc1 Al1 134.38(9)
O6 Sc1 Al1 36.67(8)
O1 Sc1 Al1 36.71(8)
O7 Sc1 Al1 81.15(8)
Cl1 Sc1 Al1 94.09(4)
Li1 Sc1 Al1 169.38(17)
O2 Si1 O1 107.31(15)
O2 Si1 C11 110.79(18)
O1 Si1 C11 111.83(18)
O2 Si1 C17 108.30(18)
O1 Si1 C17 110.35(17)
C11 Si1 C17 108.22(19)
O3 Si2 O2 109.31(15)
O3 Si2 C27 111.45(17)
O2 Si2 C27 109.54(17)
O3 Si2 C21 111.50(17)
O2 Si2 C21 106.28(18)
C27 Si2 C21 108.6(2)
O4 Si3 O5 108.45(15)
O4 Si3 C31 113.66(18)
O5 Si3 C31 105.18(19)
O4 Si3 C37 112.13(18)
O5 Si3 C37 108.74(17)
C31 Si3 C37 108.4(2)
O5 Si4 O6 106.63(15)
O5 Si4 C47 109.81(17)
O6 Si4 C47 112.10(18)
O5 Si4 C41 109.19(17)
O6 Si4 C41 109.04(17)
C47 Si4 C41 109.99(19)
O6 Al1 O1 90.42(12)
O6 Al1 C1 111.77(19)
O1 Al1 C1 111.66(18)
O6 Al1 C2 110.52(17)
O1 Al1 C2 111.67(17)
C1 Al1 C2 117.6(2)
O6 Al1 Sc1 45.21(9)
O1 Al1 Sc1 45.33(9)
C1 Al1 Sc1 124.26(16)
C2 Al1 Sc1 118.14(14)
Si1 O1 Al1 135.18(17)
Si1 O1 Sc1 126.80(15)
Al1 O1 Sc1 97.97(13)
Si1 O2 Si2 140.63(19)
Si2 O3 Sc1 130.22(16)
Si2 O3 Li1 140.0(3)
Sc1 O3 Li1 89.8(3)
Si3 O4 Sc1 131.74(16)
Si3 O4 Li1 138.2(3)
Sc1 O4 Li1 90.1(3)
Si4 O5 Si3 137.87(18)
Si4 O6 Al1 133.76(16)
Si4 O6 Sc1 128.03(15)
Al1 O6 Sc1 98.12(13)
C6 O7 C3 108.4(3)
C6 O7 Sc1 125.0(2)
C3 O7 Sc1 126.6(2)
C4 C3 O7 108.3(4)
C3 C4 C5 107.5(4)
C6 C5 C4 107.1(4)
O7 C6 C5 107.4(4)
C12 C11 C16 118.3(4)
C12 C11 Si1 124.1(3)
C16 C11 Si1 117.6(4)
C13 C12 C11 121.2(5)
C12 C13 C14 119.6(5)
C15 C14 C13 120.3(5)
C14 C15 C16 120.1(5)
C15 C16 C11 120.5(5)
C18 C17 C112 116.6(4)
C18 C17 Si1 119.3(3)
C112 C17 Si1 124.1(3)
C19 C18 C17 122.3(5)
C18 C19 C110 120.2(5)
C111 C110 C19 119.0(5)
C110 C111 C112 120.8(5)
C111 C112 C17 121.1(5)
C26 C21 C22 116.5(4)
C26 C21 Si2 120.9(4)
C22 C21 Si2 122.3(3)
C23 C22 C21 121.9(5)
C24 C23 C22 120.2(5)
C23 C24 C25 119.8(5)
C24 C25 C26 119.2(5)
C21 C26 C25 122.5(5)
C28 C27 C212 116.5(4)
C28 C27 Si2 122.7(4)
C212 C27 Si2 120.8(3)
C29 C28 C27 121.8(5)
C210 C29 C28 119.7(5)
C211 C210 C29 120.1(5)
C210 C211 C212 119.4(5)
C211 C212 C27 122.4(5)
C36 C31 C32 117.6(5)
C36 C31 Si3 120.9(4)
C32 C31 Si3 121.3(4)
C33 C32 C31 121.4(6)
C34 C33 C32 121.2(7)
C33 C34 C35 119.5(6)
C34 C35 C36 120.5(6)
C31 C36 C35 119.7(6)
C38 C37 C312 116.9(4)
C38 C37 Si3 121.5(4)
C312 C37 Si3 121.5(3)
C37 C38 C39 122.0(5)
C310 C39 C38 119.8(5)
C39 C310 C311 119.3(5)
C312 C311 C310 121.2(5)
C311 C312 C37 120.7(5)
C42 C41 C46 117.2(4)
C42 C41 Si4 119.3(3)
C46 C41 Si4 123.1(3)
C43 C42 C41 121.4(4)
C44 C43 C42 119.9(5)
C45 C44 C43 120.3(5)
C44 C45 C46 120.3(5)
C45 C46 C41 120.8(5)
C48 C47 C412 116.7(4)
C48 C47 Si4 124.1(3)
C412 C47 Si4 119.1(3)
C49 C48 C47 121.8(5)
C48 C49 C410 119.8(5)
C411 C410 C49 119.5(5)
C412 C411 C410 120.1(5)
C411 C412 C47 122.2(5)
O2L Li1 O1L 105.7(4)
O2L Li1 O4 114.6(4)
O1L Li1 O4 113.8(4)
O2L Li1 O3 119.0(4)
O1L Li1 O3 114.0(4)
O4 Li1 O3 89.6(3)
O2L Li1 Sc1 132.3(4)
O1L Li1 Sc1 121.9(4)
O4 Li1 Sc1 44.89(17)
O3 Li1 Sc1 44.87(17)
C1L O1L C4L 107.3(5)
C1L O1L Li1 125.4(5)
C4L O1L Li1 122.2(5)
O1L C1L C2L 106.6(7)
C3L C2L C1L 105.2(8)
C4L C3L C2L 111.5(8)
C3L C4L O1L 105.7(8)
C8L O2L C5L 107.6(4)
C8L O2L Li1 120.9(4)
C5L O2L Li1 131.6(4)
O2L C5L C6L 107.4(5)
C7L C6L C5L 108.2(6)
C6L C7L C8L 107.6(7)
O2L C8L C7L 108.8(5)
C12L O3L C9L 98.7(12)
C10L C9L O3L 108.2(12)
C11L C10L C9L 102.3(13)
C10L C11L C12L 102.5(16)
O3L C12L C11L 93.4(13)
C13L O4L C16L 87.3(12)
C14L C13L O4L 105.7(11)
C13L C14L C15L 96.3(13)
C14L C15L C16L 87.0(15)
C15L C16L O4L 72.1(17)

loop_
_geom_bond_atom_site_label_1
_geom_bond_atom_site_label_2
_geom_bond_distance
Sc1 O4 2.019(3)
Sc1 O3 2.018(3)
Sc1 O6 2.182(3)
Sc1 O1 2.186(3)
Sc1 O7 2.271(3)
Sc1 Cl1 2.4335(13)
Sc1 Li1 2.860(8)
Sc1 Al1 3.0440(15)
Si1 O2 1.633(3)
Si1 O1 1.641(3)
Si1 C11 1.859(4)
Si1 C17 1.865(4)
Si2 O3 1.617(3)
Si2 O2 1.634(3)
Si2 C27 1.871(4)
Si2 C21 1.872(4)
Si3 O4 1.614(3)
Si3 O5 1.641(3)
Si3 C31 1.869(5)
Si3 C37 1.869(4)
Si4 O5 1.626(3)
Si4 O6 1.638(3)
Si4 C47 1.853(4)
Si4 C41 1.872(4)
Al1 O6 1.836(3)
Al1 O1 1.837(3)
Al1 C1 1.957(5)
Al1 C2 1.962(4)
O3 Li1 2.036(9)
O4 Li1 2.023(9)
O7 C6 1.456(5)
O7 C3 1.463(5)
C3 C4 1.455(7)
C4 C5 1.483(7)
C5 C6 1.474(6)
C11 C12 1.388(6)
C11 C16 1.401(7)
C12 C13 1.383(7)
C13 C14 1.391(8)
C14 C15 1.368(9)
C15 C16 1.393(7)
C17 C18 1.396(6)
C17 C112 1.398(6)
C18 C19 1.366(6)
C19 C110 1.390(8)
C110 C111 1.367(8)
C111 C112 1.390(7)
C21 C26 1.360(7)
C21 C22 1.390(6)
C22 C23 1.378(7)
C23 C24 1.358(8)
C24 C25 1.369(8)
C25 C26 1.398(7)
C27 C28 1.386(6)
C27 C212 1.389(7)
C28 C29 1.383(7)
C29 C210 1.378(8)
C210 C211 1.366(8)
C211 C212 1.380(7)
C31 C36 1.385(7)
C31 C32 1.407(7)
C32 C33 1.368(7)
C33 C34 1.362(10)
C34 C35 1.368(11)
C35 C36 1.426(9)
C37 C38 1.387(6)
C37 C312 1.395(7)
C38 C39 1.391(7)
C39 C310 1.356(8)
C310 C311 1.382(8)
C311 C312 1.373(7)
C41 C42 1.399(6)
C41 C46 1.401(6)
C42 C43 1.384(6)
C43 C44 1.370(7)
C44 C45 1.373(7)
C45 C46 1.385(6)
C47 C48 1.397(6)
C47 C412 1.395(6)
C48 C49 1.378(6)
C49 C410 1.393(7)
C410 C411 1.375(7)
C411 C412 1.371(7)
Li1 O2L 1.929(8)
Li1 O1L 1.942(9)
O1L C1L 1.408(7)
O1L C4L 1.469(8)
C1L C2L 1.468(12)
C2L C3L 1.400(14)
C3L C4L 1.394(13)
O2L C8L 1.424(7)
O2L C5L 1.430(6)
C5L C6L 1.468(9)
C6L C7L 1.400(10)
C7L C8L 1.449(9)
O3L C12L 1.342(14)
O3L C9L 1.398(15)
C9L C10L 1.381(16)
C10L C11L 1.27(2)
C11L C12L 1.52(2)
O4L C13L 1.462(14)
O4L C16L 1.68(3)
C13L C14L 1.346(14)
C14L C15L 1.49(2)
C15L C16L 1.57(3)

loop_
_geom_torsion_atom_site_label_1
_geom_torsion_atom_site_label_2
_geom_torsion_atom_site_label_3
_geom_torsion_atom_site_label_4
_geom_torsion
O4 Sc1 Al1 O6 -16.01(16)
O3 Sc1 Al1 O6 -169.81(17)
O1 Sc1 Al1 O6 174.88(17)
O7 Sc1 Al1 O6 -93.62(14)
Cl1 Sc1 Al1 O6 87.64(12)
Li1 Sc1 Al1 O6 -86.4(10)
O4 Sc1 Al1 O1 169.10(16)
O3 Sc1 Al1 O1 15.31(17)
O6 Sc1 Al1 O1 -174.88(17)
O7 Sc1 Al1 O1 91.50(14)
Cl1 Sc1 Al1 O1 -87.24(12)
Li1 Sc1 Al1 O1 98.8(10)
O4 Sc1 Al1 C1 -103.5(2)
O3 Sc1 Al1 C1 102.7(2)
O6 Sc1 Al1 C1 -87.5(2)
O1 Sc1 Al1 C1 87.4(2)
O7 Sc1 Al1 C1 178.9(2)
Cl1 Sc1 Al1 C1 0.2(2)
Li1 Sc1 Al1 C1 -173.9(10)
O4 Sc1 Al1 C2 75.7(2)
O3 Sc1 Al1 C2 -78.1(2)
O6 Sc1 Al1 C2 91.7(2)
O1 Sc1 Al1 C2 -93.4(2)
O7 Sc1 Al1 C2 -1.95(19)
Cl1 Sc1 Al1 C2 179.32(17)
Li1 Sc1 Al1 C2 5.3(10)
O2 Si1 O1 Al1 158.6(2)
C11 Si1 O1 Al1 -79.7(3)
C17 Si1 O1 Al1 40.8(3)
O2 Si1 O1 Sc1 -18.0(2)
C11 Si1 O1 Sc1 103.7(2)
C17 Si1 O1 Sc1 -135.8(2)
O6 Al1 O1 Si1 179.1(2)
C1 Al1 O1 Si1 65.4(3)
C2 Al1 O1 Si1 -68.6(3)
Sc1 Al1 O1 Si1 -177.3(3)
O6 Al1 O1 Sc1 -3.63(12)
C1 Al1 O1 Sc1 -117.34(19)
C2 Al1 O1 Sc1 108.72(18)
O4 Sc1 O1 Si1 139.9(4)
O3 Sc1 O1 Si1 8.6(2)
O6 Sc1 O1 Si1 -179.2(2)
O7 Sc1 O1 Si1 94.13(19)
Cl1 Sc1 O1 Si1 -87.72(18)
Li1 Sc1 O1 Si1 15.5(4)
Al1 Sc1 O1 Si1 177.6(3)
O4 Sc1 O1 Al1 -37.8(5)
O3 Sc1 O1 Al1 -169.00(12)
O6 Sc1 O1 Al1 3.19(11)
O7 Sc1 O1 Al1 -83.49(12)
Cl1 Sc1 O1 Al1 94.65(10)
Li1 Sc1 O1 Al1 -162.1(3)
O1 Si1 O2 Si2 36.1(3)
C11 Si1 O2 Si2 -86.3(3)
C17 Si1 O2 Si2 155.2(3)
O3 Si2 O2 Si1 -33.9(3)
C27 Si2 O2 Si1 88.4(3)
C21 Si2 O2 Si1 -154.4(3)
O2 Si2 O3 Sc1 13.7(3)
C27 Si2 O3 Sc1 -107.5(2)
C21 Si2 O3 Sc1 130.9(2)
O2 Si2 O3 Li1 -166.8(4)
C27 Si2 O3 Li1 72.0(5)
C21 Si2 O3 Li1 -49.5(5)
O4 Sc1 O3 Si2 -176.1(2)
O6 Sc1 O3 Si2 -48.3(7)
O1 Sc1 O3 Si2 -6.0(2)
O7 Sc1 O3 Si2 -89.2(2)
Cl1 Sc1 O3 Si2 86.5(2)
Li1 Sc1 O3 Si2 179.7(4)
Al1 Sc1 O3 Si2 -15.2(3)
O4 Sc1 O3 Li1 4.2(3)
O6 Sc1 O3 Li1 132.0(6)
O1 Sc1 O3 Li1 174.3(3)
O7 Sc1 O3 Li1 91.1(3)
Cl1 Sc1 O3 Li1 -93.2(2)
Al1 Sc1 O3 Li1 165.1(2)
O5 Si3 O4 Sc1 -16.2(3)
C31 Si3 O4 Sc1 -132.8(2)
C37 Si3 O4 Sc1 103.9(2)
O5 Si3 O4 Li1 165.5(4)
C31 Si3 O4 Li1 48.9(5)
C37 Si3 O4 Li1 -74.4(4)
O3 Sc1 O4 Si3 176.9(2)
O6 Sc1 O4 Si3 5.8(2)
O1 Sc1 O4 Si3 44.9(6)
O7 Sc1 O4 Si3 90.4(2)
Cl1 Sc1 O4 Si3 -87.0(2)
Li1 Sc1 O4 Si3 -178.9(4)
Al1 Sc1 O4 Si3 15.3(3)
O3 Sc1 O4 Li1 -4.2(3)
O6 Sc1 O4 Li1 -175.3(3)
O1 Sc1 O4 Li1 -136.2(5)
O7 Sc1 O4 Li1 -90.7(3)
Cl1 Sc1 O4 Li1 91.9(2)
Al1 Sc1 O4 Li1 -165.8(2)
O6 Si4 O5 Si3 -43.3(3)
C47 Si4 O5 Si3 78.4(3)
C41 Si4 O5 Si3 -161.0(3)
O4 Si3 O5 Si4 40.9(3)
C31 Si3 O5 Si4 162.9(3)
C37 Si3 O5 Si4 -81.2(3)
O5 Si4 O6 Al1 -154.4(2)
C47 Si4 O6 Al1 85.4(3)
C41 Si4 O6 Al1 -36.7(3)
O5 Si4 O6 Sc1 21.2(2)
C47 Si4 O6 Sc1 -99.0(2)
C41 Si4 O6 Sc1 139.0(2)
O1 Al1 O6 Si4 -179.8(2)
C1 Al1 O6 Si4 -66.2(3)
C2 Al1 O6 Si4 66.8(3)
Sc1 Al1 O6 Si4 176.6(3)
O1 Al1 O6 Sc1 3.64(12)
C1 Al1 O6 Sc1 117.24(18)
C2 Al1 O6 Sc1 -109.76(17)
O4 Sc1 O6 Si4 -8.7(2)
O3 Sc1 O6 Si4 -136.1(5)
O1 Sc1 O6 Si4 180.0(2)
O7 Sc1 O6 Si4 -95.04(19)
Cl1 Sc1 O6 Si4 88.82(18)
Li1 Sc1 O6 Si4 -14.0(4)
Al1 Sc1 O6 Si4 -176.8(3)
O4 Sc1 O6 Al1 168.14(12)
O3 Sc1 O6 Al1 40.8(6)
O1 Sc1 O6 Al1 -3.19(11)
O7 Sc1 O6 Al1 81.81(12)
Cl1 Sc1 O6 Al1 -94.33(10)
Li1 Sc1 O6 Al1 162.9(3)
O4 Sc1 O7 C6 -46.6(3)
O3 Sc1 O7 C6 -137.0(3)
O6 Sc1 O7 C6 50.3(3)
O1 Sc1 O7 C6 124.0(3)
Cl1 Sc1 O7 C6 101.9(10)
Li1 Sc1 O7 C6 -91.6(4)
Al1 Sc1 O7 C6 87.1(3)
O4 Sc1 O7 C3 137.4(3)
O3 Sc1 O7 C3 47.0(3)
O6 Sc1 O7 C3 -125.7(3)
O1 Sc1 O7 C3 -52.0(3)
Cl1 Sc1 O7 C3 -74.1(11)
Li1 Sc1 O7 C3 92.4(4)
Al1 Sc1 O7 C3 -89.0(3)
C6 O7 C3 C4 3.3(6)
Sc1 O7 C3 C4 179.9(4)
O7 C3 C4 C5 4.2(7)
C3 C4 C5 C6 -10.1(8)
C3 O7 C6 C5 -9.6(5)
Sc1 O7 C6 C5 173.8(4)
C4 C5 C6 O7 12.1(7)
O2 Si1 C11 C12 103.9(4)
O1 Si1 C11 C12 -15.7(4)
C17 Si1 C11 C12 -137.5(4)
O2 Si1 C11 C16 -74.3(4)
O1 Si1 C11 C16 166.1(4)
C17 Si1 C11 C16 44.3(4)
C16 C11 C12 C13 -0.3(7)
Si1 C11 C12 C13 -178.5(4)
C11 C12 C13 C14 0.9(8)
C12 C13 C14 C15 -0.7(10)
C13 C14 C15 C16 -0.1(11)
C14 C15 C16 C11 0.6(10)
C12 C11 C16 C15 -0.4(8)
Si1 C11 C16 C15 177.9(5)
O2 Si1 C17 C18 176.3(3)
O1 Si1 C17 C18 -66.5(4)
C11 Si1 C17 C18 56.1(4)
O2 Si1 C17 C112 -4.9(4)
O1 Si1 C17 C112 112.3(4)
C11 Si1 C17 C112 -125.1(4)
C112 C17 C18 C19 -1.5(7)
Si1 C17 C18 C19 177.4(4)
C17 C18 C19 C110 1.6(8)
C18 C19 C110 C111 -0.5(9)
C19 C110 C111 C112 -0.7(9)
C110 C111 C112 C17 0.8(9)
C18 C17 C112 C111 0.2(7)
Si1 C17 C112 C111 -178.6(4)
O3 Si2 C21 C26 46.9(5)
O2 Si2 C21 C26 165.9(4)
C27 Si2 C21 C26 -76.3(5)
O3 Si2 C21 C22 -138.6(4)
O2 Si2 C21 C22 -19.6(4)
C27 Si2 C21 C22 98.2(4)
C26 C21 C22 C23 -0.1(8)
Si2 C21 C22 C23 -174.8(4)
C21 C22 C23 C24 -0.1(8)
C22 C23 C24 C25 -0.2(9)
C23 C24 C25 C26 0.6(10)
C22 C21 C26 C25 0.5(9)
Si2 C21 C26 C25 175.3(5)
C24 C25 C26 C21 -0.8(11)
O3 Si2 C27 C28 -132.1(4)
O2 Si2 C27 C28 106.8(4)
C21 Si2 C27 C28 -8.9(4)
O3 Si2 C27 C212 47.7(4)
O2 Si2 C27 C212 -73.4(4)
C21 Si2 C27 C212 170.9(4)
C212 C27 C28 C29 -1.4(7)
Si2 C27 C28 C29 178.4(4)
C27 C28 C29 C210 0.0(8)
C28 C29 C210 C211 0.8(9)
C29 C210 C211 C212 -0.2(9)
C210 C211 C212 C27 -1.3(9)
C28 C27 C212 C211 2.0(8)
Si2 C27 C212 C211 -177.7(4)
O4 Si3 C31 C36 -59.6(5)
O5 Si3 C31 C36 -178.1(4)
C37 Si3 C31 C36 65.8(5)
O4 Si3 C31 C32 126.1(4)
O5 Si3 C31 C32 7.6(4)
C37 Si3 C31 C32 -108.5(4)
C36 C31 C32 C33 -1.1(8)
Si3 C31 C32 C33 173.3(4)
C31 C32 C33 C34 1.2(9)
C32 C33 C34 C35 0.3(10)
C33 C34 C35 C36 -1.8(11)
C32 C31 C36 C35 -0.4(8)
Si3 C31 C36 C35 -174.9(5)
C34 C35 C36 C31 1.8(10)
O4 Si3 C37 C38 142.9(4)
O5 Si3 C37 C38 -97.2(4)
C31 Si3 C37 C38 16.6(5)
O4 Si3 C37 C312 -41.5(5)
O5 Si3 C37 C312 78.4(4)
C31 Si3 C37 C312 -167.8(4)
C312 C37 C38 C39 0.4(8)
Si3 C37 C38 C39 176.2(4)
C37 C38 C39 C310 -0.9(9)
C38 C39 C310 C311 0.1(9)
C39 C310 C311 C312 1.4(9)
C310 C311 C312 C37 -2.0(9)
C38 C37 C312 C311 1.1(8)
Si3 C37 C312 C311 -174.7(5)
O5 Si4 C41 C42 -162.7(3)
O6 Si4 C41 C42 81.2(4)
C47 Si4 C41 C42 -42.1(4)
O5 Si4 C41 C46 24.1(4)
O6 Si4 C41 C46 -92.1(4)
C47 Si4 C41 C46 144.6(4)
C46 C41 C42 C43 1.3(7)
Si4 C41 C42 C43 -172.3(4)
C41 C42 C43 C44 0.5(8)
C42 C43 C44 C45 -1.1(8)
C43 C44 C45 C46 -0.3(8)
C44 C45 C46 C41 2.2(7)
C42 C41 C46 C45 -2.6(7)
Si4 C41 C46 C45 170.7(4)
O5 Si4 C47 C48 -110.5(4)
O6 Si4 C47 C48 7.8(4)
C41 Si4 C47 C48 129.3(4)
O5 Si4 C47 C412 65.1(4)
O6 Si4 C47 C412 -176.5(3)
C41 Si4 C47 C412 -55.1(4)
C412 C47 C48 C49 0.1(7)
Si4 C47 C48 C49 175.9(4)
C47 C48 C49 C410 -1.1(8)
C48 C49 C410 C411 1.0(8)
C49 C410 C411 C412 0.1(9)
C410 C411 C412 C47 -1.2(9)
C48 C47 C412 C411 1.0(7)
Si4 C47 C412 C411 -175.0(4)
Si3 O4 Li1 O2L -55.1(6)
Sc1 O4 Li1 O2L 126.2(4)
Si3 O4 Li1 O1L 66.7(6)
Sc1 O4 Li1 O1L -112.1(4)
Si3 O4 Li1 O3 -177.1(3)
Sc1 O4 Li1 O3 4.2(3)
Si3 O4 Li1 Sc1 178.8(4)
Si2 O3 Li1 O2L 58.0(7)
Sc1 O3 Li1 O2L -122.3(4)
Si2 O3 Li1 O1L -67.8(6)
Sc1 O3 Li1 O1L 111.9(4)
Si2 O3 Li1 O4 176.2(3)
Sc1 O3 Li1 O4 -4.2(3)
Si2 O3 Li1 Sc1 -179.6(4)
O4 Sc1 Li1 O2L -83.3(6)
O3 Sc1 Li1 O2L 90.8(6)
O6 Sc1 Li1 O2L -75.9(6)
O1 Sc1 Li1 O2L 81.3(6)
O7 Sc1 Li1 O2L 4.1(5)
Cl1 Sc1 Li1 O2L -177.1(5)
Al1 Sc1 Li1 O2L -3.1(15)
O4 Sc1 Li1 O1L 92.8(5)
O3 Sc1 Li1 O1L -93.1(5)
O6 Sc1 Li1 O1L 100.2(5)
O1 Sc1 Li1 O1L -102.7(5)
O7 Sc1 Li1 O1L -179.9(5)
Cl1 Sc1 Li1 O1L -1.1(5)
Al1 Sc1 Li1 O1L 172.9(6)
O3 Sc1 Li1 O4 174.1(4)
O6 Sc1 Li1 O4 7.4(4)
O1 Sc1 Li1 O4 164.54(19)
O7 Sc1 Li1 O4 87.4(2)
Cl1 Sc1 Li1 O4 -93.8(2)
Al1 Sc1 Li1 O4 80.2(10)
O4 Sc1 Li1 O3 -174.1(4)
O6 Sc1 Li1 O3 -166.68(18)
O1 Sc1 Li1 O3 -9.6(4)
O7 Sc1 Li1 O3 -86.8(2)
Cl1 Sc1 Li1 O3 92.1(2)
Al1 Sc1 Li1 O3 -93.9(10)
O2L Li1 O1L C1L 65.4(8)
O4 Li1 O1L C1L -61.2(8)
O3 Li1 O1L C1L -162.0(6)
Sc1 Li1 O1L C1L -111.5(7)
O2L Li1 O1L C4L -142.9(6)
O4 Li1 O1L C4L 90.5(7)
O3 Li1 O1L C4L -10.4(8)
Sc1 Li1 O1L C4L 40.1(8)
C4L O1L C1L C2L -18.3(8)
Li1 O1L C1L C2L 136.9(6)
O1L C1L C2L C3L 18.7(12)
C1L C2L C3L C4L -12.2(17)
C2L C3L C4L O1L 1.2(17)
C1L O1L C4L C3L 10.9(12)
Li1 O1L C4L C3L -145.1(10)
O1L Li1 O2L C8L -176.8(5)
O4 Li1 O2L C8L -50.7(7)
O3 Li1 O2L C8L 53.5(7)
Sc1 Li1 O2L C8L -0.3(8)
O1L Li1 O2L C5L 2.7(8)
O4 Li1 O2L C5L 128.7(6)
O3 Li1 O2L C5L -127.1(6)
Sc1 Li1 O2L C5L 179.2(5)
C8L O2L C5L C6L 2.6(8)
Li1 O2L C5L C6L -176.9(6)
O2L C5L C6L C7L -5.9(11)
C5L C6L C7L C8L 6.8(13)
C5L O2L C8L C7L 1.5(9)
Li1 O2L C8L C7L -178.9(8)
C6L C7L C8L O2L -5.2(13)
C12L O3L C9L C10L 35(2)
O3L C9L C10L C11L 3(3)
C9L C10L C11L C12L -35(3)
C9L O3L C12L C11L -50.6(17)
C10L C11L C12L O3L 57(2)
C16L O4L C13L C14L 44.4(18)
O4L C13L C14L C15L 8(2)
C13L C14L C15L C16L -63(2)
C14L C15L C16L O4L 81.3(14)
C13L O4L C16L C15L -74.4(15)
